data_1556963
loop_
_publ_author_name
'Bu, Xian-He'
'Chen, Wei'
'Fang, Ya-Yin'
'Lu, Shou-Liang'
'Wang, Chang-Feng'
'Zhang, Ruo-Hua'

_publ_section_title
;
 Synthesis and Crystal Structure of the Copper(II) Complex of
 1-Methyl-4,7,10-(2-pyridylmethyl)-1,4,7,10-tetraazacyclododecane (L),
 [CuL]2+
;
_journal_name_full 'Acta Chemica Scandinavica'
_journal_page_first 813
_journal_page_last 815
_journal_paper_doi 10.3891/acta.chem.scand.52-0813
_journal_volume 52
_journal_year 1998
_chemical_formula_sum 'C27 H37 Cl2 Cu N7 O8'
_chemical_formula_weight 722.08
_space_group_IT_number 33
_space_group_name_Hall 'P -2n 2a'
_space_group_name_H-M_alt 'P 21 c n'
_symmetry_cell_setting orthorhombic
_symmetry_Int_Tables_number 33
_symmetry_space_group_name_Hall 'P -2n 2a'
_symmetry_space_group_name_H-M 'P 21 c n'
_cell_angle_alpha 90.
_cell_angle_beta 90.
_cell_angle_gamma 90.
_cell_formula_units_Z 4
_cell_length_a 10.175(2)
_cell_length_b 15.191(3)
_cell_length_c 20.790(4)
_cell_volume 3213.5(11)
_diffrn_ambient_temperature 293
_diffrn_radiation_probe x-ray
_diffrn_radiation_type MoK\a
_diffrn_radiation_wavelength 0.71069
_exptl_absorpt_coefficient_mu 0.9037
_exptl_crystal_density_diffrn 1.492
_exptl_crystal_F_000 1500
_refine_ls_number_reflns 1978
_refine_ls_R_factor_gt 0.072
_refine_ls_wR_factor_gt 0.074
_cod_data_source_file Acta-Chem-Scand-1998-52-813.cif
_cod_data_source_block 1
_cod_original_formula_sum 'C27 H37 N7 Cl2 O8 Cu'
_cod_database_code 1556963

loop_
_space_group_symop_id
_space_group_symop_operation_xyz
1 x,y,z
2 1/2+x,-y,-z
3 1/2+x,1/2+y,1/2-z
4 x,1/2-y,1/2+z

loop_
_atom_site_label
_atom_site_type_symbol
_atom_site_thermal_displace_type
_atom_site_fract_x
_atom_site_fract_y
_atom_site_fract_z
_atom_site_occupancy
_atom_site_U_iso_or_equiv
_atom_site_calc_flag
_atom_site_refinement_flags
_atom_site_disorder_assembly
_atom_site_disorder_group
Cu1 Cu Uiso 0.8969(4) 0.21940(10) 0.74590(10) 1.000 0.0450(10) . . . .
Cl1 Cl Uiso 1.3800(5) 0.0435(2) 0.7670(2) 1.000 0.0520(10) . . . .
Cl2 Cl Uiso 0.5301(5) 0.1082(2) 0.4758(2) 1.000 0.0600(10) . . . .
N1 N Uiso 0.7522(9) 0.2492(7) 0.8123(6) 1.000 0.0510(10) . . . .
N2 N Uiso 0.7413(11) 0.2346(9) 0.6773(7) 1.000 0.0750(10) . . . .
N3 N Uiso 0.9039(12) 0.0791(6) 0.7006(4) 1.000 0.0530(10) . . . .
N4 N Uiso 0.9103(11) 0.0849(7) 0.8397(5) 1.000 0.0580(10) . . . .
N11 N Uiso 1.0041(10) 0.2886(6) 0.8113(5) 1.000 0.0430(10) . . . .
N21 N Uiso 1.0424(10) 0.2319(7) 0.6792(5) 1.000 0.0490(10) . . . .
N31 N Uiso 1.0272(12) -0.0557(7) 0.9412(6) 1.000 0.0710(10) . . . .
C1 C Uiso 0.6209(12) 0.2450(10) 0.7827(8) 1.000 0.0670(10) . . . .
C2 C Uiso 0.6320(12) 0.2840(10) 0.7155(9) 1.000 0.0840(10) . . . .
C3 C Uiso 0.6922(13) 0.1421(9) 0.6613(8) 1.000 0.0720(10) . . . .
C4 C Uiso 0.8139(13) 0.0892(9) 0.6427(8) 1.000 0.0780(10) . . . .
C5 C Uiso 0.8652(13) 0.0034(8) 0.7401(7) 1.000 0.0720(10) . . . .
C6 C Uiso 0.9281(13) -0.0009(8) 0.8037(7) 1.000 0.0660(10) . . . .
C7 C Uiso 0.7756(13) 0.0951(9) 0.8602(7) 1.000 0.0660(10) . . . .
C8 C Uiso 0.7516(13) 0.1906(10) 0.8741(8) 1.000 0.0780(10) . . . .
C9 C Uiso 0.7713(14) 0.2810(9) 0.6181(8) 1.000 0.0750(10) . . . .
C10 C Uiso 0.7912(12) 0.3381(9) 0.8328(7) 1.000 0.0600(10) . . . .
C11 C Uiso 0.9308(11) 0.3379(7) 0.8492(6) 1.000 0.0450(10) . . . .
O11 O Uiso 1.3586(13) 0.1285(5) 0.7944(7) 1.000 0.131(2) . . . .
C12 C Uiso 0.9894(13) 0.3870(10) 0.8999(7) 1.000 0.0670(10) . . . .
O12 O Uiso 1.2914(11) -0.0196(8) 0.7901(6) 1.000 0.088(2) . . . .
O13 O Uiso 1.3710(13) 0.0443(8) 0.6985(6) 1.000 0.111(2) . . . .
C13 C Uiso 1.1258(14) 0.3741(10) 0.9113(7) 1.000 0.0830(10) . . . .
O14 O Uiso 1.5132(12) 0.0150(8) 0.7863(6) 1.000 0.093(2) . . . .
C14 C Uiso 1.1954(12) 0.3239(8) 0.8719(6) 1.000 0.0560(10) . . . .
C15 C Uiso 1.1377(12) 0.2809(9) 0.8221(7) 1.000 0.0590(10) . . . .
C20 C Uiso 1.0447(13) 0.0714(8) 0.6785(6) 1.000 0.0580(10) . . . .
C21 C Uiso 1.0920(12) 0.1595(9) 0.6511(7) 1.000 0.0520(10) . . . .
C22 C Uiso 1.1826(12) 0.1616(9) 0.6025(7) 1.000 0.0580(10) . . . .
C23 C Uiso 1.2250(13) 0.2435(11) 0.5819(8) 1.000 0.0800(10) . . . .
C24 C Uiso 1.1674(14) 0.3219(11) 0.6107(8) 1.000 0.0940(10) . . . .
C25 C Uiso 1.0796(12) 0.3140(9) 0.6595(8) 1.000 0.0640(10) . . . .
C30 C Uiso 1.0133(12) 0.0900(9) 0.8921(7) 1.000 0.0620(10) . . . .
C31 C Uiso 0.9872(12) 0.0283(9) 0.9476(7) 1.000 0.0610(10) . . . .
C32 C Uiso 0.9128(16) 0.0529(9) 1.0004(7) 1.000 0.0840(10) . . . .
C33 C Uiso 0.9041(17) -0.0044(11) 1.0492(8) 1.000 0.1290(10) . . . .
C34 C Uiso 0.9334(14) -0.0919(10) 1.0415(8) 1.000 0.0890(10) . . . .
C35 C Uiso 0.9997(13) -0.1153(10) 0.9877(8) 1.000 0.0770(10) . . . .
O21 O Uiso 0.5058(13) 0.1329(9) 0.4128(7) 1.000 0.126(2) . . . .
O22 O Uiso 0.6224(15) 0.0417(12) 0.4744(9) 1.000 0.177(2) . . . .
O23 O Uiso 0.4140(19) 0.0948(16) 0.5098(13) 1.000 0.342(2) . . . .
O24 O Uiso 0.6158(17) 0.1687(14) 0.5034(11) 1.000 0.256(2) . . . .

loop_
_geom_angle_atom_site_label_1
_geom_angle_atom_site_label_2
_geom_angle_atom_site_label_3
_geom_angle
_geom_angle_site_symmetry_1
_geom_angle_site_symmetry_2
_geom_angle_site_symmetry_3
_geom_angle_publ_flag
N1 Cu1 N2 84.0(5) . . . yes
N1 Cu1 N3 119.4(4) . . . yes
N1 Cu1 N4 74.5(4) . . . yes
N1 Cu1 N11 79.8(4) . . . yes
N1 Cu1 N21 162.0(4) . . . yes
N2 Cu1 N3 81.5(5) . . . yes
N2 Cu1 N4 124.9(4) . . . yes
N2 Cu1 N11 141.7(5) . . . yes
N2 Cu1 N21 94.2(5) . . . yes
N3 Cu1 N4 67.5(3) . . . yes
N3 Cu1 N11 136.5(4) . . . yes
N3 Cu1 N21 77.8(4) . . . yes
N4 Cu1 N11 83.5(4) . . . yes
N4 Cu1 N21 120.1(4) . . . yes
N11 Cu1 N21 91.0(4) . . . yes
O11 Cl1 O12 112.6(8) . . . yes
O11 Cl1 O13 112.4(8) . . . yes
O11 Cl1 O14 107.2(8) . . . yes
O12 Cl1 O13 107.9(8) . . . yes
O12 Cl1 O14 107.3(7) . . . yes
O13 Cl1 O14 109.4(8) . . . yes
O21 Cl2 O22 107.5(10) . . . yes
O21 Cl2 O23 111.6(12) . . . yes
O21 Cl2 O24 108.9(11) . . . yes
O22 Cl2 O23 118.8(13) . . . yes
O22 Cl2 O24 93.8(11) . . . yes
O23 Cl2 O24 114.8(14) . . . yes
Cu1 N1 C10 101.7(7) . . . yes
C1 N1 C8 108.4(10) . . . yes
C1 N1 C10 113.9(10) . . . yes
C8 N1 C10 106.6(11) . . . yes
Cu1 N1 C1 110.9(9) . . . yes
Cu1 N1 C8 115.3(8) . . . yes
Cu1 N2 C2 103.9(10) . . . yes
C3 N2 C9 109.3(12) . . . yes
C2 N2 C9 110.4(12) . . . yes
Cu1 N2 C3 106.7(9) . . . yes
Cu1 N2 C9 117.5(9) . . . yes
C2 N2 C3 108.7(10) . . . yes
Cu1 N3 C20 102.9(7) . . . yes
C4 N3 C5 111.1(10) . . . yes
C4 N3 C20 109.8(9) . . . yes
Cu1 N3 C5 118.8(7) . . . yes
Cu1 N3 C4 102.1(7) . . . yes
C5 N3 C20 111.4(10) . . . yes
C6 N4 C30 108.5(10) . . . yes
C7 N4 C30 116.1(10) . . . yes
C6 N4 C7 110.6(10) . . . yes
Cu1 N4 C6 106.7(7) . . . yes
Cu1 N4 C7 94.6(7) . . . yes
Cu1 N4 C30 119.5(8) . . . yes
Cu1 N11 C11 112.9(8) . . . yes
Cu1 N11 C15 126.3(9) . . . yes
C11 N11 C15 120.5(11) . . . yes
C21 N21 C25 120.9(11) . . . yes
Cu1 N21 C25 119.4(9) . . . yes
Cu1 N21 C21 119.5(9) . . . yes
C31 N31 C35 120.1(13) . . . yes
N1 C1 C2 107.4(11) . . . yes
N2 C2 C1 109.5(12) . . . yes
N2 C3 C4 105.9(10) . . . yes
N3 C4 C3 110.0(12) . . . yes
N3 C5 C6 114.9(10) . . . yes
N4 C6 C5 110.8(10) . . . yes
N4 C7 C8 108.4(11) . . . yes
N1 C8 C7 113.1(12) . . . yes
N1 C10 C11 109.2(10) . . . yes
C10 C11 C12 125.4(11) . . . no
N11 C11 C10 114.3(11) . . . yes
N11 C11 C12 120.2(11) . . . yes
C11 C12 C13 117.4(12) . . . no
C12 C13 C14 119.9(13) . . . no
C13 C14 C15 121.2(12) . . . no
N11 C15 C14 120.6(12) . . . yes
N3 C20 C21 110.1(10) . . . yes
N21 C21 C20 115.8(11) . . . yes
N21 C21 C22 123.7(12) . . . yes
C20 C21 C22 120.4(12) . . . no
C21 C22 C23 117.3(13) . . . no
C22 C23 C24 118.8(13) . . . no
C23 C24 C25 120.0(14) . . . no
N21 C25 C24 119.2(13) . . . yes
N4 C30 C31 113.4(10) . . . yes
N31 C31 C30 117.4(12) . . . yes
N31 C31 C32 120.0(13) . . . yes
C30 C31 C32 122.3(12) . . . no
C31 C32 C33 117.5(14) . . . no
C32 C33 C34 121.8(15) . . . no
C33 C34 C35 117.3(15) . . . no
N31 C35 C34 121.2(14) . . . yes

loop_
_geom_bond_atom_site_label_1
_geom_bond_atom_site_label_2
_geom_bond_distance
_geom_bond_site_symmetry_1
_geom_bond_site_symmetry_2
_geom_bond_publ_flag
Cu1 N1 2.068(11) . . yes
Cu1 N2 2.143(13) . . yes
Cu1 N3 2.331(9) . . yes
Cu1 N4 2.828(11) . . yes
Cu1 N11 2.036(10) . . yes
Cu1 N21 2.037(11) . . yes
Cl1 O12 1.401(12) . . yes
Cl1 O13 1.427(13) . . yes
Cl1 O14 1.478(13) . . yes
Cl1 O11 1.428(10) . . yes
Cl2 O22 1.380(17) . . yes
Cl2 O23 1.39(2) . . yes
Cl2 O21 1.385(15) . . yes
Cl2 O24 1.39(2) . . yes
N1 C8 1.56(2) . . yes
N1 C10 1.471(17) . . yes
N1 C1 1.472(16) . . yes
N2 C3 1.528(19) . . yes
N2 C9 1.45(2) . . yes
N2 C2 1.56(2) . . yes
N3 C20 1.509(18) . . yes
N3 C4 1.520(18) . . yes
N3 C5 1.467(16) . . yes
N4 C30 1.514(17) . . yes
N4 C6 1.514(17) . . yes
N4 C7 1.444(17) . . yes
N11 C15 1.383(16) . . yes
N11 C11 1.318(15) . . yes
N21 C25 1.366(17) . . yes
N21 C21 1.344(17) . . yes
N31 C35 1.35(2) . . yes
N31 C31 1.346(17) . . yes
C1 C2 1.52(2) . . no
C3 C4 1.526(19) . . no
C5 C6 1.47(2) . . no
C7 C8 1.50(2) . . no
C10 C11 1.461(17) . . no
C11 C12 1.422(19) . . no
C12 C13 1.42(2) . . no
C13 C14 1.324(19) . . no
C14 C15 1.358(19) . . no
C20 C21 1.532(18) . . no
C21 C22 1.368(19) . . no
C22 C23 1.39(2) . . no
C23 C24 1.46(2) . . no
C24 C25 1.36(2) . . no
C30 C31 1.51(2) . . no
C31 C32 1.39(2) . . no
C32 C33 1.34(2) . . no
C33 C34 1.37(2) . . no
C34 C35 1.35(2) . . no

loop_
_geom_torsion_atom_site_label_1
_geom_torsion_atom_site_label_2
_geom_torsion_atom_site_label_3
_geom_torsion_atom_site_label_4
_geom_torsion
_geom_torsion_site_symmetry_1
_geom_torsion_site_symmetry_2
_geom_torsion_site_symmetry_3
_geom_torsion_site_symmetry_4
_geom_torsion_publ_flag
N2 Cu1 N1 C1 12.7(9) . . . . no
N2 Cu1 N1 C8 136.3(9) . . . . no
N2 Cu1 N1 C10 -108.8(8) . . . . no
N3 Cu1 N1 C1 -64.0(10) . . . . no
N3 Cu1 N1 C8 59.6(10) . . . . no
N3 Cu1 N1 C10 174.5(7) . . . . no
N4 Cu1 N1 C1 -116.1(9) . . . . no
N4 Cu1 N1 C8 7.5(8) . . . . no
N4 Cu1 N1 C10 122.4(8) . . . . no
N11 Cu1 N1 C1 157.8(9) . . . . no
N11 Cu1 N1 C8 -78.5(9) . . . . no
N11 Cu1 N1 C10 36.3(8) . . . . no
N1 Cu1 N2 C2 16.0(9) . . . . no
N1 Cu1 N2 C3 -98.7(9) . . . . no
N1 Cu1 N2 C9 138.3(11) . . . . no
N3 Cu1 N2 C2 137.1(9) . . . . no
N3 Cu1 N2 C3 22.3(9) . . . . no
N3 Cu1 N2 C9 -100.7(11) . . . . no
N4 Cu1 N2 C2 82.3(9) . . . . no
N4 Cu1 N2 C3 -32.4(11) . . . . no
N4 Cu1 N2 C9 -155.5(9) . . . . no
N11 Cu1 N2 C2 -49.0(12) . . . . no
N11 Cu1 N2 C3 -163.8(8) . . . . no
N11 Cu1 N2 C9 73.2(13) . . . . no
N21 Cu1 N2 C2 -146.0(9) . . . . no
N21 Cu1 N2 C3 99.3(9) . . . . no
N21 Cu1 N2 C9 -23.8(11) . . . . no
N1 Cu1 N3 C4 88.3(8) . . . . no
N1 Cu1 N3 C5 -34.3(11) . . . . no
N1 Cu1 N3 C20 -157.9(7) . . . . no
N2 Cu1 N3 C4 10.2(8) . . . . no
N2 Cu1 N3 C5 -112.4(10) . . . . no
N2 Cu1 N3 C20 124.1(7) . . . . no
N4 Cu1 N3 C4 143.7(8) . . . . no
N4 Cu1 N3 C5 21.1(9) . . . . no
N4 Cu1 N3 C20 -102.4(7) . . . . no
N11 Cu1 N3 C4 -164.3(8) . . . . no
N11 Cu1 N3 C5 73.1(11) . . . . no
N11 Cu1 N3 C20 -50.5(9) . . . . no
N21 Cu1 N3 C4 -86.0(8) . . . . no
N21 Cu1 N3 C5 151.4(10) . . . . no
N21 Cu1 N3 C20 27.8(7) . . . . no
N1 Cu1 N4 C6 137.5(8) . . . . no
N1 Cu1 N4 C7 24.4(7) . . . . no
N1 Cu1 N4 C30 -99.2(9) . . . . no
N2 Cu1 N4 C6 66.6(9) . . . . no
N2 Cu1 N4 C7 -46.5(9) . . . . no
N2 Cu1 N4 C30 -170.0(9) . . . . no
N3 Cu1 N4 C6 5.6(7) . . . . no
N3 Cu1 N4 C7 -107.5(8) . . . . no
N3 Cu1 N4 C30 129.0(9) . . . . no
N11 Cu1 N4 C6 -141.4(8) . . . . no
N11 Cu1 N4 C7 105.5(8) . . . . no
N11 Cu1 N4 C30 -18.0(9) . . . . no
N21 Cu1 N4 C6 -54.0(9) . . . . no
N21 Cu1 N4 C7 -167.1(7) . . . . no
N21 Cu1 N4 C30 69.4(9) . . . . no
N1 Cu1 N11 C11 -19.0(8) . . . . no
N1 Cu1 N11 C15 154.3(11) . . . . no
N2 Cu1 N11 C11 47.3(12) . . . . no
N2 Cu1 N11 C15 -139.3(11) . . . . no
N3 Cu1 N11 C11 -141.4(8) . . . . no
N3 Cu1 N11 C15 31.9(13) . . . . no
N4 Cu1 N11 C11 -94.4(8) . . . . no
N4 Cu1 N11 C15 79.0(10) . . . . no
N21 Cu1 N11 C11 145.4(8) . . . . no
N21 Cu1 N11 C15 -41.3(11) . . . . no
N2 Cu1 N21 C21 -92.6(10) . . . . no
N2 Cu1 N21 C25 81.4(10) . . . . no
N3 Cu1 N21 C21 -12.3(9) . . . . no
N3 Cu1 N21 C25 161.8(10) . . . . no
N4 Cu1 N21 C21 42.3(11) . . . . no
N4 Cu1 N21 C25 -143.6(9) . . . . no
N11 Cu1 N21 C21 125.4(10) . . . . no
N11 Cu1 N21 C25 -60.6(10) . . . . no
Cu1 N1 C1 C2 -39.5(13) . . . . no
C8 N1 C1 C2 -167.0(11) . . . . no
C10 N1 C1 C2 74.5(15) . . . . no
Cu1 N1 C8 C7 -41.5(13) . . . . no
C1 N1 C8 C7 83.5(13) . . . . no
C10 N1 C8 C7 -153.4(10) . . . . no
Cu1 N1 C10 C11 -49.3(12) . . . . no
C1 N1 C10 C11 -168.7(12) . . . . no
C8 N1 C10 C11 71.8(12) . . . . no
Cu1 N2 C2 C1 -42.2(12) . . . . no
C3 N2 C2 C1 71.1(14) . . . . no
C9 N2 C2 C1 -169.0(11) . . . . no
Cu1 N2 C3 C4 -52.1(13) . . . . no
C2 N2 C3 C4 -163.5(13) . . . . no
C9 N2 C3 C4 75.9(14) . . . . no
Cu1 N3 C4 C3 -42.3(11) . . . . no
C5 N3 C4 C3 85.4(12) . . . . no
C20 N3 C4 C3 -150.9(10) . . . . no
Cu1 N3 C5 C6 -49.8(14) . . . . no
C4 N3 C5 C6 -167.8(11) . . . . no
C20 N3 C5 C6 69.5(13) . . . . no
Cu1 N3 C20 C21 -38.6(10) . . . . no
C4 N3 C20 C21 69.5(12) . . . . no
C5 N3 C20 C21 -167.0(10) . . . . no
Cu1 N4 C6 C5 -30.1(12) . . . . no
C7 N4 C6 C5 71.5(13) . . . . no
C30 N4 C6 C5 -160.1(11) . . . . no
Cu1 N4 C7 C8 -50.7(11) . . . . no
C6 N4 C7 C8 -160.4(11) . . . . no
C30 N4 C7 C8 75.5(14) . . . . no
Cu1 N4 C30 C31 165.0(8) . . . . no
C6 N4 C30 C31 -72.5(13) . . . . no
C7 N4 C30 C31 52.7(15) . . . . no
Cu1 N11 C11 C10 -4.9(13) . . . . no
Cu1 N11 C11 C12 176.7(10) . . . . no
C15 N11 C11 C10 -178.7(11) . . . . no
C15 N11 C11 C12 2.9(18) . . . . no
Cu1 N11 C15 C14 -172.8(9) . . . . no
C11 N11 C15 C14 0.1(19) . . . . no
Cu1 N21 C21 C20 -7.3(15) . . . . no
Cu1 N21 C21 C22 174.9(10) . . . . no
C25 N21 C21 C20 178.8(12) . . . . no
C25 N21 C21 C22 1(2) . . . . no
Cu1 N21 C25 C24 -173.7(11) . . . . no
C21 N21 C25 C24 0(2) . . . . no
C35 N31 C31 C30 -176.1(12) . . . . no
C35 N31 C31 C32 -3(2) . . . . no
C31 N31 C35 C34 -1(2) . . . . no
N1 C1 C2 N2 55.2(15) . . . . no
N2 C3 C4 N3 65.8(14) . . . . no
N3 C5 C6 N4 52.6(15) . . . . no
N4 C7 C8 N1 69.3(13) . . . . no
N1 C10 C11 N11 38.1(15) . . . . no
N1 C10 C11 C12 -143.6(13) . . . . no
N11 C11 C12 C13 -5.7(19) . . . . no
C10 C11 C12 C13 176.0(13) . . . . no
C11 C12 C13 C14 6(2) . . . . no
C12 C13 C14 C15 -3(2) . . . . no
C13 C14 C15 N11 0(2) . . . . no
N3 C20 C21 N21 33.9(15) . . . . no
N3 C20 C21 C22 -148.3(12) . . . . no
N21 C21 C22 C23 0(2) . . . . no
C20 C21 C22 C23 -177.4(12) . . . . no
C21 C22 C23 C24 -3(2) . . . . no
C22 C23 C24 C25 4(2) . . . . no
C23 C24 C25 N21 -3(2) . . . . no
N4 C30 C31 N31 83.5(14) . . . . no
N4 C30 C31 C32 -89.6(16) . . . . no
N31 C31 C32 C33 12(2) . . . . no
C30 C31 C32 C33 -175.0(14) . . . . no
C31 C32 C33 C34 -18(2) . . . . no
C32 C33 C34 C35 15(2) . . . . no
C33 C34 C35 N31 -5(2) . . . . no
